data_1503232
loop_
_publ_author_name
'Escudero-Ad\'an, Eduardo C'
'Mart\'inez Belmonte, Marta'
'Benet-Buchholz, Jordi'
'Kleij, Arjan W.'

_publ_section_title
;
 Practical approach to structurally diverse monoimine salts and
 nonsymmetrical metallosalphen complexes.
;
_journal_issue 20
_journal_name_full 'Organic letters'
_journal_page_first 4592
_journal_page_last 4595
_journal_paper_doi 10.1021/ol101898y
_journal_volume 12
_journal_year 2010
_chemical_absolute_configuration ad
_chemical_formula_sum 'C29 H44 Cl2 N4 O3'
_chemical_formula_weight 567.58
_chemical_name_systematic
; 
 ? 
;
_space_group_IT_number 33
_symmetry_cell_setting orthorhombic
_symmetry_space_group_name_Hall 'P 2c -2n'
_symmetry_space_group_name_H-M 'P n a 21'
_atom_sites_solution_hydrogens geom
_atom_sites_solution_primary direct
_atom_sites_solution_secondary difmap
_audit_creation_method SHELXL-97
_cell_angle_alpha 90.00
_cell_angle_beta 90.00
_cell_angle_gamma 90.00
_cell_formula_units_Z 4
_cell_length_a 16.1444(12)
_cell_length_b 14.8471(10)
_cell_length_c 12.4680(7)
_cell_measurement_reflns_used 1687
_cell_measurement_temperature 100(2)
_cell_measurement_theta_max 26.91
_cell_measurement_theta_min 2.74
_cell_volume 2988.5(3)
_computing_cell_refinement 'Bruker APEX2 v2009.1-0'
_computing_data_collection 'Bruker APEX2 v2009.1-0'
_computing_data_reduction 'Bruker SAINT V7.60A'
_computing_molecular_graphics 'Bruker SHELXTL'
_computing_publication_material 'Bruker SHELXTL'
_computing_structure_refinement 'SHELXS-97 (Sheldrick, 2008)'
_computing_structure_solution 'SHELXS-97 (Sheldrick, 2008)'
_diffrn_ambient_temperature 100(2)
_diffrn_detector_area_resol_mean 512
_diffrn_detector_type '4K CCD area detector APEX II'
_diffrn_measured_fraction_theta_full 0.980
_diffrn_measured_fraction_theta_max 0.980
_diffrn_measurement_device_type 'Kappa 4-axis goniometer bruker-nonius'
_diffrn_measurement_method
;
 Fullsphere data collection, phi and omega scans
;
_diffrn_measurement_specimen_support 'magnetic support whith 10 micron nylon fiber cryoloop'
_diffrn_radiation_monochromator 'Multilayer Montel 200 mirrors'
_diffrn_radiation_type MoK\a
_diffrn_radiation_wavelength 0.71073
_diffrn_reflns_av_R_equivalents 0.0568
_diffrn_reflns_av_sigmaI/netI 0.0704
_diffrn_reflns_limit_h_max 11
_diffrn_reflns_limit_h_min -23
_diffrn_reflns_limit_k_max 22
_diffrn_reflns_limit_k_min -22
_diffrn_reflns_limit_l_max 18
_diffrn_reflns_limit_l_min -18
_diffrn_reflns_number 27115
_diffrn_reflns_theta_full 31.95
_diffrn_reflns_theta_max 31.95
_diffrn_reflns_theta_min 1.86
_diffrn_source 'rotating anode X-ray tube'
_diffrn_source_current 70
_diffrn_source_power 50
_diffrn_source_size '3 mm x 0.3 mm fine focus'
_diffrn_source_type 'Bruker-Nonius FR 591'
_exptl_absorpt_coefficient_mu 0.253
_exptl_absorpt_correction_T_max 1.0
_exptl_absorpt_correction_T_min 0.98
_exptl_absorpt_correction_type empirical
_exptl_absorpt_process_details
; 
 SADABS Version 2008/1 Bruker-Nonius
 Blessing, Acta Cryst. (1995) A51 33-38
;
_exptl_crystal_colour orange
_exptl_crystal_density_diffrn 1.261
_exptl_crystal_density_method 'not measured'
_exptl_crystal_description plate
_exptl_crystal_F_000 1216
_exptl_crystal_size_max 0.10
_exptl_crystal_size_mid 0.10
_exptl_crystal_size_min 0.01
_refine_diff_density_max 0.399
_refine_diff_density_min -0.266
_refine_diff_density_rms 0.057
_refine_ls_abs_structure_details 'Flack H D (1983), Acta Cryst. A39, 876-881'
_refine_ls_abs_structure_Flack 0.44(4)
_refine_ls_extinction_method none
_refine_ls_goodness_of_fit_ref 1.011
_refine_ls_hydrogen_treatment noref
_refine_ls_matrix_type full
_refine_ls_number_parameters 348
_refine_ls_number_reflns 9890
_refine_ls_number_restraints 1
_refine_ls_restrained_S_all 1.011
_refine_ls_R_factor_all 0.0705
_refine_ls_R_factor_gt 0.0504
_refine_ls_shift/su_max 0.000
_refine_ls_shift/su_mean 0.000
_refine_ls_structure_factor_coef Fsqd
_refine_ls_weighting_details 'calc w=1/[\s^2^(Fo^2^)+(0.0600P)^2^+0.0000P] where P=(Fo^2^+2Fc^2^)/3'
_refine_ls_weighting_scheme calc
_refine_ls_wR_factor_gt 0.1101
_refine_ls_wR_factor_ref 0.1198
_reflns_number_gt 7818
_reflns_number_total 9890
_reflns_threshold_expression >2sigma(I)
_cod_data_source_file ol101898y_si_002.cif
_cod_data_source_block ak698b
_cod_depositor_comments
;
The following automatic conversions were performed:
'_diffrn_measurement_specimen_suppport' tag replaced with
'_diffrn_measurement_specimen_support'.

Automatic conversion script
Id: cif_correct_tags 1440 2010-10-19 06:21:57Z saulius 

The following automatic conversions were performed:

'_symmetry_cell_setting' value 'Orthorhombic' changed to
'orthorhombic' according to
/home/saulius/struct/CIF-dictionaries/cif_core.dic dictionary named
'cif_core.dic' version 2.4.2 from 2011-04-26.

Automatic conversion script
Id: cif_fix_values 1715 2011-07-08 13:25:40Z adriana 
;
_cod_original_sg_symbol_H-M Pna2(1)
_cod_database_code 1503232

loop_
_symmetry_equiv_pos_as_xyz
'x, y, z'
'-x, -y, z+1/2'
'x+1/2, -y+1/2, z'
'-x+1/2, y+1/2, z+1/2'

loop_
_atom_site_label
_atom_site_type_symbol
_atom_site_fract_x
_atom_site_fract_y
_atom_site_fract_z
_atom_site_U_iso_or_equiv
_atom_site_adp_type
_atom_site_occupancy
_atom_site_symmetry_multiplicity
_atom_site_calc_flag
_atom_site_refinement_flags
C1 C 0.02303(11) 0.86506(11) 0.04537(16) 0.0198(4) Uani 1 1 d .
C2 C 0.02273(14) 0.90231(12) 0.14772(18) 0.0257(4) Uani 1 1 d .
H2 H 0.0270 0.9657 0.1564 0.031 Uiso 1 1 calc R
C3 C 0.01623(16) 0.84779(14) 0.23640(18) 0.0312(5) Uani 1 1 d .
H3 H 0.0130 0.8732 0.3062 0.037 Uiso 1 1 calc R
C4 C 0.01448(14) 0.75424(13) 0.22242(17) 0.0262(4) Uani 1 1 d .
H4 H 0.0116 0.7162 0.2836 0.031 Uiso 1 1 calc R
C5 C 0.01681(13) 0.71591(12) 0.12097(16) 0.0196(4) Uani 1 1 d .
C6 C 0.02044(11) 0.76971(11) 0.02457(17) 0.0190(3) Uani 1 1 d .
C7 C 0.01803(12) 0.61895(12) 0.10424(16) 0.0200(4) Uani 1 1 d .
H7 H 0.0140 0.5982 0.0324 0.024 Uiso 1 1 calc R
C8 C 0.03434(12) 0.46927(11) 0.14185(16) 0.0204(4) Uani 1 1 d .
C9 C -0.00009(12) 0.39950(11) 0.20559(15) 0.0192(4) Uani 1 1 d .
C10 C 0.00984(13) 0.31013(12) 0.17143(16) 0.0209(4) Uani 1 1 d .
H10 H -0.0126 0.2626 0.2133 0.025 Uiso 1 1 calc R
C11 C 0.05187(13) 0.29027(12) 0.07750(17) 0.0220(4) Uani 1 1 d .
C12 C 0.08851(12) 0.35891(12) 0.01761(16) 0.0214(4) Uani 1 1 d .
C13 C 0.08003(12) 0.44742(12) 0.05103(15) 0.0210(4) Uani 1 1 d .
H13 H 0.1059 0.4941 0.0111 0.025 Uiso 1 1 calc R
C1A C 0.16943(12) 0.39749(12) 0.38242(17) 0.0229(4) Uani 1 1 d .
H1A1 H 0.1466 0.4088 0.3100 0.027 Uiso 1 1 calc R
H1A2 H 0.1230 0.3782 0.4289 0.027 Uiso 1 1 calc R
C2A C 0.20368(13) 0.48537(13) 0.42596(18) 0.0257(4) Uani 1 1 d .
H2A1 H 0.2471 0.5084 0.3771 0.031 Uiso 1 1 calc R
H2A2 H 0.2292 0.4748 0.4971 0.031 Uiso 1 1 calc R
C3A C 0.13449(14) 0.55521(13) 0.43639(19) 0.0282(4) Uani 1 1 d .
H3A1 H 0.1075 0.5633 0.3657 0.034 Uiso 1 1 calc R
H3A2 H 0.0922 0.5326 0.4872 0.034 Uiso 1 1 calc R
C4A C 0.16634(17) 0.64600(15) 0.4757(2) 0.0368(5) Uani 1 1 d .
H4A1 H 0.1897 0.6392 0.5478 0.055 Uiso 1 1 calc R
H4A2 H 0.1205 0.6892 0.4778 0.055 Uiso 1 1 calc R
H4A3 H 0.2093 0.6680 0.4268 0.055 Uiso 1 1 calc R
C5A C 0.30535(12) 0.34739(12) 0.30628(17) 0.0217(4) Uani 1 1 d .
H5A1 H 0.3474 0.2990 0.3106 0.026 Uiso 1 1 calc R
H5A2 H 0.3302 0.4024 0.3376 0.026 Uiso 1 1 calc R
C6A C 0.28709(14) 0.36554(14) 0.18833(17) 0.0257(4) Uani 1 1 d .
H6A1 H 0.2744 0.3082 0.1513 0.031 Uiso 1 1 calc R
H6A2 H 0.2382 0.4054 0.1820 0.031 Uiso 1 1 calc R
C7A C 0.36151(14) 0.40986(14) 0.13616(19) 0.0294(4) Uani 1 1 d .
H7A1 H 0.4106 0.3708 0.1461 0.035 Uiso 1 1 calc R
H7A2 H 0.3727 0.4679 0.1724 0.035 Uiso 1 1 calc R
C8A C 0.34867(15) 0.42669(15) 0.01699(19) 0.0333(5) Uani 1 1 d .
H8A1 H 0.3393 0.3692 -0.0197 0.050 Uiso 1 1 calc R
H8A2 H 0.3980 0.4559 -0.0129 0.050 Uiso 1 1 calc R
H8A3 H 0.3004 0.4658 0.0067 0.050 Uiso 1 1 calc R
C9A C 0.18550(13) 0.24050(12) 0.32507(17) 0.0227(4) Uani 1 1 d .
H9A1 H 0.1351 0.2286 0.3681 0.027 Uiso 1 1 calc R
H9A2 H 0.1674 0.2577 0.2520 0.027 Uiso 1 1 calc R
C10A C 0.23566(14) 0.15336(13) 0.31748(18) 0.0264(4) Uani 1 1 d .
H10A H 0.2917 0.1667 0.2895 0.032 Uiso 1 1 calc R
H10B H 0.2417 0.1265 0.3897 0.032 Uiso 1 1 calc R
C11A C 0.19216(14) 0.08681(13) 0.24321(19) 0.0294(4) Uani 1 1 d .
H11A H 0.1351 0.0766 0.2697 0.035 Uiso 1 1 calc R
H11B H 0.1882 0.1135 0.1706 0.035 Uiso 1 1 calc R
C12A C 0.23638(16) -0.00291(14) 0.2355(2) 0.0336(5) Uani 1 1 d .
H12A H 0.2926 0.0065 0.2081 0.050 Uiso 1 1 calc R
H12B H 0.2060 -0.0427 0.1866 0.050 Uiso 1 1 calc R
H12C H 0.2392 -0.0306 0.3067 0.050 Uiso 1 1 calc R
C13A C 0.26538(12) 0.29669(13) 0.48490(16) 0.0219(4) Uani 1 1 d .
H13A H 0.2993 0.3479 0.5107 0.026 Uiso 1 1 calc R
H13B H 0.3026 0.2441 0.4774 0.026 Uiso 1 1 calc R
C14A C 0.20079(14) 0.27504(14) 0.56972(17) 0.0281(4) Uani 1 1 d .
H14A H 0.1590 0.2334 0.5395 0.034 Uiso 1 1 calc R
H14B H 0.1721 0.3311 0.5915 0.034 Uiso 1 1 calc R
C15A C 0.24161(16) 0.23155(15) 0.66812(18) 0.0315(5) Uani 1 1 d .
H15A H 0.2916 0.2665 0.6876 0.038 Uiso 1 1 calc R
H15B H 0.2027 0.2344 0.7294 0.038 Uiso 1 1 calc R
C16A C 0.26589(17) 0.13483(15) 0.6495(2) 0.0368(5) Uani 1 1 d .
H16A H 0.2159 0.0984 0.6390 0.055 Uiso 1 1 calc R
H16B H 0.2966 0.1124 0.7118 0.055 Uiso 1 1 calc R
H16C H 0.3009 0.1309 0.5855 0.055 Uiso 1 1 calc R
Cl1 Cl 0.05986(3) 0.17976(3) 0.03483(4) 0.02727(11) Uani 1 1 d .
Cl2 Cl 0.14563(3) 0.33608(3) -0.09674(5) 0.03083(12) Uani 1 1 d .
N1 N 0.03109(11) 0.92596(10) -0.04506(15) 0.0257(4) Uani 1 1 d .
N2 N 0.02404(11) 0.55890(10) 0.17795(14) 0.0219(3) Uani 1 1 d .
N3 N -0.04456(11) 0.41929(10) 0.29614(14) 0.0235(3) Uani 1 1 d .
H3A H -0.0674 0.3757 0.3337 0.028 Uiso 1 1 calc R
H3B H -0.0503 0.4756 0.3167 0.028 Uiso 1 1 calc R
N1A N 0.23154(10) 0.32027(10) 0.37484(14) 0.0204(3) Uani 1 1 d .
O3 O 0.07747(11) 0.99214(9) -0.03447(15) 0.0351(4) Uani 1 1 d .
O4 O -0.00661(12) 0.91046(10) -0.12783(14) 0.0361(4) Uani 1 1 d .
O5 O 0.02570(10) 0.73560(8) -0.06882(11) 0.0265(3) Uani 1 1 d .

loop_
_atom_site_aniso_label
_atom_site_aniso_U_11
_atom_site_aniso_U_22
_atom_site_aniso_U_33
_atom_site_aniso_U_23
_atom_site_aniso_U_13
_atom_site_aniso_U_12
C1 0.0161(8) 0.0169(7) 0.0265(10) -0.0018(7) 0.0013(8) 0.0003(5)
C2 0.0250(10) 0.0186(8) 0.0334(11) -0.0070(7) 0.0014(9) 0.0013(7)
C3 0.0399(13) 0.0287(9) 0.0250(11) -0.0103(8) 0.0029(10) 0.0016(8)
C4 0.0301(11) 0.0271(9) 0.0215(10) -0.0005(7) -0.0004(9) -0.0015(7)
C5 0.0183(9) 0.0183(7) 0.0222(9) -0.0012(7) -0.0012(8) -0.0014(6)
C6 0.0155(8) 0.0182(7) 0.0232(9) -0.0016(7) -0.0008(8) -0.0009(5)
C7 0.0198(9) 0.0204(8) 0.0199(9) -0.0005(6) -0.0029(8) -0.0020(6)
C8 0.0194(9) 0.0209(8) 0.0209(9) 0.0022(7) -0.0057(8) 0.0001(6)
C9 0.0177(9) 0.0215(7) 0.0185(8) 0.0021(7) -0.0061(7) -0.0012(6)
C10 0.0197(9) 0.0211(8) 0.0218(9) 0.0051(7) -0.0039(8) -0.0016(6)
C11 0.0219(9) 0.0186(7) 0.0254(9) -0.0015(7) -0.0067(8) 0.0004(6)
C12 0.0193(9) 0.0250(8) 0.0200(9) 0.0007(7) -0.0006(8) 0.0011(6)
C13 0.0207(9) 0.0213(7) 0.0210(10) 0.0044(6) -0.0013(8) -0.0014(6)
C1A 0.0159(9) 0.0278(8) 0.0250(10) 0.0009(7) -0.0003(8) 0.0040(7)
C2A 0.0194(10) 0.0294(9) 0.0284(11) -0.0006(7) -0.0029(9) 0.0037(7)
C3A 0.0238(11) 0.0286(9) 0.0323(11) 0.0012(8) 0.0036(9) 0.0039(7)
C4A 0.0389(14) 0.0312(10) 0.0403(13) -0.0055(9) 0.0015(12) 0.0059(9)
C5A 0.0148(9) 0.0269(8) 0.0235(9) 0.0031(7) 0.0018(8) -0.0005(6)
C6A 0.0225(10) 0.0292(9) 0.0254(10) 0.0020(7) -0.0003(9) -0.0036(7)
C7A 0.0225(11) 0.0360(10) 0.0296(11) 0.0100(8) 0.0017(9) -0.0004(8)
C8A 0.0333(12) 0.0376(10) 0.0289(11) 0.0086(9) 0.0041(10) -0.0044(8)
C9A 0.0171(9) 0.0279(8) 0.0230(10) 0.0017(7) -0.0020(8) -0.0031(7)
C10A 0.0247(11) 0.0269(9) 0.0275(11) 0.0006(8) -0.0044(9) 0.0023(7)
C11A 0.0252(11) 0.0320(10) 0.0309(11) -0.0030(8) -0.0003(10) -0.0018(8)
C12A 0.0398(13) 0.0312(10) 0.0298(12) -0.0024(8) -0.0013(11) -0.0001(9)
C13A 0.0183(9) 0.0266(8) 0.0209(9) 0.0018(7) -0.0023(8) 0.0023(7)
C14A 0.0231(10) 0.0354(10) 0.0257(10) 0.0030(8) 0.0024(9) 0.0041(8)
C15A 0.0351(12) 0.0374(10) 0.0219(10) 0.0002(8) -0.0016(10) 0.0050(9)
C16A 0.0441(15) 0.0324(10) 0.0338(12) 0.0056(9) -0.0018(12) 0.0019(9)
Cl1 0.0315(3) 0.01941(17) 0.0309(2) -0.00174(18) 0.0005(2) 0.00068(16)
Cl2 0.0318(3) 0.0315(2) 0.0292(2) -0.0045(2) 0.0086(2) -0.00221(19)
N1 0.0247(9) 0.0175(7) 0.0348(10) -0.0009(6) 0.0063(8) 0.0039(6)
N2 0.0233(9) 0.0191(7) 0.0232(8) 0.0001(6) -0.0028(7) -0.0010(6)
N3 0.0260(9) 0.0222(7) 0.0222(8) 0.0030(6) 0.0025(7) -0.0022(6)
N1A 0.0153(8) 0.0242(7) 0.0216(8) 0.0005(6) -0.0006(7) 0.0001(5)
O3 0.0399(9) 0.0187(6) 0.0466(10) -0.0030(6) 0.0108(8) -0.0081(6)
O4 0.0430(10) 0.0315(8) 0.0337(9) 0.0083(6) -0.0101(8) 0.0001(7)
O5 0.0402(9) 0.0189(6) 0.0203(7) -0.0021(5) -0.0008(7) -0.0027(5)

loop_
_atom_type_symbol
_atom_type_description
_atom_type_scat_dispersion_real
_atom_type_scat_dispersion_imag
_atom_type_scat_source
C C 0.0033 0.0016 'International Tables Vol C Tables 4.2.6.8 and 6.1.1.4'
H H 0.0000 0.0000 'International Tables Vol C Tables 4.2.6.8 and 6.1.1.4'
N N 0.0061 0.0033 'International Tables Vol C Tables 4.2.6.8 and 6.1.1.4'
O O 0.0106 0.0060 'International Tables Vol C Tables 4.2.6.8 and 6.1.1.4'
Cl Cl 0.1484 0.1585 'International Tables Vol C Tables 4.2.6.8 and 6.1.1.4'

loop_
_geom_angle_atom_site_label_1
_geom_angle_atom_site_label_2
_geom_angle_atom_site_label_3
_geom_angle
C2 C1 C6 123.79(17)
C2 C1 N1 117.74(15)
C6 C1 N1 118.38(17)
C3 C2 C1 120.28(16)
C2 C3 C4 119.06(19)
C5 C4 C3 121.31(19)
C4 C5 C6 122.20(16)
C4 C5 C7 122.47(18)
C6 C5 C7 115.31(16)
O5 C6 C1 123.66(17)
O5 C6 C5 122.95(15)
C1 C6 C5 113.27(17)
N2 C7 C5 125.84(18)
C13 C8 N2 122.77(17)
C13 C8 C9 119.58(16)
N2 C8 C9 117.55(18)
N3 C9 C10 120.87(16)
N3 C9 C8 120.68(16)
C10 C9 C8 118.41(18)
C11 C10 C9 120.93(17)
C10 C11 C12 120.32(17)
C10 C11 Cl1 119.90(14)
C12 C11 Cl1 119.78(16)
C13 C12 C11 119.34(18)
C13 C12 Cl2 119.08(14)
C11 C12 Cl2 121.57(14)
C12 C13 C8 121.26(17)
C2A C1A N1A 115.39(16)
C1A C2A C3A 110.32(17)
C4A C3A C2A 112.37(19)
N1A C5A C6A 115.95(16)
C7A C6A C5A 109.72(18)
C6A C7A C8A 112.48(19)
C10A C9A N1A 115.01(17)
C11A C10A C9A 109.98(18)
C12A C11A C10A 113.04(19)
N1A C13A C14A 115.53(16)
C13A C14A C15A 110.52(18)
C16A C15A C14A 112.92(19)
O4 N1 O3 122.67(18)
O4 N1 C1 119.66(16)
O3 N1 C1 117.66(18)
C7 N2 C8 115.74(16)
C13A N1A C5A 106.69(15)
C13A N1A C1A 110.71(15)
C5A N1A C1A 110.53(14)
C13A N1A C9A 111.29(14)
C5A N1A C9A 110.96(15)
C1A N1A C9A 106.71(15)

loop_
_geom_bond_atom_site_label_1
_geom_bond_atom_site_label_2
_geom_bond_distance
C1 C2 1.391(3)
C1 C6 1.440(2)
C1 N1 1.451(3)
C2 C3 1.374(3)
C3 C4 1.400(3)
C4 C5 1.388(3)
C5 C6 1.444(3)
C5 C7 1.455(2)
C6 O5 1.273(2)
C7 N2 1.284(2)
C8 C13 1.390(3)
C8 N2 1.414(2)
C8 C9 1.419(3)
C9 N3 1.370(3)
C9 C10 1.403(2)
C10 C11 1.385(3)
C11 C12 1.395(3)
C11 Cl1 1.7298(19)
C12 C13 1.385(2)
C12 Cl2 1.731(2)
C1A C2A 1.518(3)
C1A N1A 1.526(2)
C2A C3A 1.530(3)
C3A C4A 1.524(3)
C5A N1A 1.521(3)
C5A C6A 1.524(3)
C6A C7A 1.516(3)
C7A C8A 1.521(3)
C9A C10A 1.529(3)
C9A N1A 1.530(2)
C10A C11A 1.525(3)
C11A C12A 1.514(3)
C13A N1A 1.518(3)
C13A C14A 1.520(3)
C14A C15A 1.535(3)
C15A C16A 1.507(3)
N1 O4 1.220(2)
N1 O3 1.242(2)
